data_7227160
loop_
_publ_author_name
'Tieger, Eszter'
'Kiss, Violetta'
'Pokol, Gy\"orgy'
'Finta, Zolt\'an'
'Rohl\'i\<cek, Jan'
'Sko\<repov\'a, Eli\<ska'
'Du\<sek, Michal'

_publ_section_title
;
 Rationalization of the formation and stability of bosutinib solvated
 forms
;
_journal_issue 48
_journal_name_full CrystEngComm
_journal_page_first 9260
_journal_paper_doi 10.1039/C6CE01834C
_journal_volume 18
_journal_year 2016
_chemical_formula_moiety 'C26 H31 Cl2 N5 O4'
_chemical_formula_sum 'C26 H31 Cl2 N5 O4'
_chemical_formula_weight 548.47
_space_group_IT_number 61
_symmetry_cell_setting orthorhombic
_symmetry_space_group_name_Hall '-P 2ac 2ab'
_symmetry_space_group_name_H-M 'P b c a'
_atom_sites_solution_hydrogens difmap
_atom_sites_solution_primary direct
_audit_update_record
;
2016-08-08 deposited with the CCDC.
2016-11-03 downloaded from the CCDC.
;
_cell_angle_alpha 90
_cell_angle_beta 90
_cell_angle_gamma 90
_cell_formula_units_Z 8
_cell_length_a 12.3231(10)
_cell_length_b 13.9721(10)
_cell_length_c 30.2678(10)
_cell_measurement_reflns_used 11140
_cell_measurement_temperature 120
_cell_measurement_theta_max 67
_cell_measurement_theta_min 4
_cell_volume 5211.5(6)
_computing_cell_refinement 'CrysAlisPro, (Agilent, 2011)'
_computing_data_collection 'Gemini, (Oxford Diffraction, 2006)'
_computing_data_reduction 'CrysAlisPro, (Agilent, 2011)'
_computing_molecular_graphics 'CAMERON (Watkin et al., 1996)'
_computing_publication_material 'CRYSTALS (Betteridge et al., 2003)'
_computing_structure_refinement 'CRYSTALS (Betteridge et al., 2003)'
_computing_structure_solution 'SIR92 (Altomare et al., 1994)'
_diffrn_ambient_pressure 100
_diffrn_ambient_temperature 120
_diffrn_measured_fraction_theta_full 0.982
_diffrn_measured_fraction_theta_max 0.982
_diffrn_measurement_device Area
_diffrn_measurement_device_type 'Oxford Diffraction Gemini'
_diffrn_measurement_method \w
_diffrn_radiation_monochromator graphite
_diffrn_radiation_type 'Cu K\a'
_diffrn_radiation_wavelength 1.54180
_diffrn_reflns_av_R_equivalents 0.067
_diffrn_reflns_limit_h_max 13
_diffrn_reflns_limit_h_min -14
_diffrn_reflns_limit_k_max 14
_diffrn_reflns_limit_k_min -16
_diffrn_reflns_limit_l_max 35
_diffrn_reflns_limit_l_min -36
_diffrn_reflns_number 23521
_diffrn_reflns_theta_full 67.131
_diffrn_reflns_theta_max 67.131
_diffrn_reflns_theta_min 4.627
_diffrn_standards_number 0
_exptl_absorpt_coefficient_mu 2.597
_exptl_absorpt_correction_T_max 0.71
_exptl_absorpt_correction_T_min 0.66
_exptl_absorpt_correction_type gaussian
_exptl_absorpt_process_details
; 
 Gaussian Integration (Busing and Levy, 1957) 
;
_exptl_crystal_colour colorless
_exptl_crystal_density_diffrn 1.398
_exptl_crystal_density_method 'not measured'
_exptl_crystal_description rod
_exptl_crystal_F_000 2304
_exptl_crystal_size_max 0.340
_exptl_crystal_size_mid 0.165
_exptl_crystal_size_min 0.133
_refine_diff_density_max 0.55
_refine_diff_density_min -0.49
_refine_ls_extinction_coef 24(2)
_refine_ls_extinction_method 'Larson (1970), Equation 22'
_refine_ls_goodness_of_fit_ref 0.9177
_refine_ls_hydrogen_treatment mixed
_refine_ls_matrix_type full
_refine_ls_number_parameters 362
_refine_ls_number_reflns 4587
_refine_ls_number_restraints 17
_refine_ls_R_factor_all 0.0446
_refine_ls_R_factor_gt 0.0404
_refine_ls_shift/su_max 0.0015247
_refine_ls_shift/su_mean 0.0000626
_refine_ls_structure_factor_coef Fsqd
_refine_ls_weighting_details
;
 Method, part 1, Chebychev polynomial, (Watkin, 1994, Prince, 1982) 
 [weight] = 1.0/[A~0~*T~0~(x)+A~1~*T~1~(x) ... +A~n-1~]*T~n-1~(x)] 
 where A~i~ are the Chebychev coefficients listed below and x= Fcalc/Fmax 
 Method = Robust Weighting (Prince, 1982) 
 W = [weight] * [1-(deltaF/6*sigmaF)^2^]^2^ 
 A~i~ are: 
 21.7 32.8 15.6 3.78 
;
_refine_ls_weighting_scheme calc
_refine_ls_wR_factor_all 0.0933
_refine_ls_wR_factor_gt 0.0913
_refine_ls_wR_factor_ref 0.0932
_reflns_limit_h_max 14
_reflns_limit_h_min 0
_reflns_limit_k_max 16
_reflns_limit_k_min 0
_reflns_limit_l_max 36
_reflns_limit_l_min 0
_reflns_number_gt 4179
_reflns_number_total 4589
_reflns_threshold_expression I>2.0\s(I)
_oxford_diffrn_Wilson_B_factor 2.20
_oxford_diffrn_Wilson_scale 15.91
_oxford_refine_ls_r_factor_ref 0.0446
_oxford_refine_ls_scale 0.24702(19)
_oxford_reflns_number_all 4588
_oxford_reflns_threshold_expression_ref I>-3.0\s(I)
_cod_data_source_file c6ce01834c2.cif
_cod_data_source_block 1
_cod_depositor_comments 'Adding full bibliography for 7227156--7227166.cif.'
_cod_original_cell_volume 5211.50(17)
_cod_original_sg_symbol_H-M 'P b c a '
_cod_database_code 7227160

loop_
_symmetry_equiv_pos_as_xyz
x,y,z
-x,-y,-z
-x+1/2,y+1/2,z
x+1/2,-y+1/2,-z
x,-y+1/2,z+1/2
-x,y+1/2,-z+1/2
-x+1/2,-y,z+1/2
x+1/2,y,-z+1/2

loop_
_atom_site_label
_atom_site_type_symbol
_atom_site_fract_x
_atom_site_fract_y
_atom_site_fract_z
_atom_site_U_iso_or_equiv
_atom_site_occupancy
_atom_site_adp_type
_atom_site_refinement_flags_posn
_atom_site_refinement_flags_adp
_atom_site_disorder_group
Cl1 Cl 0.36455(4) 1.23551(3) 0.716450(17) 0.0314 1.0000 Uani . . .
C2 C 0.33007(15) 1.12974(13) 0.68994(6) 0.0225 1.0000 Uani . . .
C3 C 0.39278(15) 1.09664(13) 0.65551(6) 0.0232 1.0000 Uani . . .
C4 C 0.36554(15) 1.01192(13) 0.63439(6) 0.0225 1.0000 Uani . . .
Cl5 Cl 0.44393(4) 0.97432(3) 0.590017(15) 0.0280 1.0000 Uani . . .
C6 C 0.27507(15) 0.95982(13) 0.64824(6) 0.0217 1.0000 Uani D . .
N7 N 0.24153(13) 0.87541(11) 0.62653(5) 0.0234 1.0000 Uani D . .
C8 C 0.30289(15) 0.79449(13) 0.62118(6) 0.0217 1.0000 Uani D . .
C9 C 0.39515(16) 0.77336(13) 0.64636(6) 0.0236 1.0000 Uani . . .
C10 C 0.43216(16) 0.82869(14) 0.68326(7) 0.0283 1.0000 Uani . . .
N11 N 0.46843(17) 0.86699(13) 0.71334(7) 0.0404 1.0000 Uani . . .
C12 C 0.45533(16) 0.68945(14) 0.63739(6) 0.0259 1.0000 Uani . . .
N13 N 0.43103(13) 0.62697(11) 0.60657(6) 0.0268 1.0000 Uani . . .
C14 C 0.34009(15) 0.64522(13) 0.58198(6) 0.0225 1.0000 Uani . . .
C15 C 0.27303(15) 0.72649(13) 0.58784(6) 0.0210 1.0000 Uani . . .
C16 C 0.18073(15) 0.73790(13) 0.56055(6) 0.0227 1.0000 Uani . . .
C17 C 0.15729(16) 0.67255(13) 0.52814(6) 0.0238 1.0000 Uani . . .
O18 O 0.07062(12) 0.67578(10) 0.50060(4) 0.0306 1.0000 Uani . . .
C19 C -0.00402(18) 0.75287(17) 0.50665(8) 0.0372 1.0000 Uani . . .
C20 C 0.22793(16) 0.59251(13) 0.52128(6) 0.0255 1.0000 Uani . . .
C21 C 0.31545(16) 0.57968(13) 0.54792(6) 0.0249 1.0000 Uani . . .
O22 O 0.19922(13) 0.53415(10) 0.48738(5) 0.0352 1.0000 Uani . . .
C23 C 0.2702(2) 0.45664(17) 0.47780(8) 0.0434 1.0000 Uani . . .
H363 H 0.0335 1.0716 0.7273 0.0532 1.0000 Uiso R . .
C250 C 0.2836(3) 0.3158(3) 0.42933(13) 0.0325 0.6000 Uani . U 1
N26 N 0.27491(14) 0.27466(13) 0.38466(6) 0.0348 1.0000 Uani . . .
C27 C 0.2982(3) 0.1772(2) 0.39512(10) 0.0625 1.0000 Uani . . .
C28 C 0.2870(2) 0.1150(2) 0.35503(12) 0.0696 1.0000 Uani . . .
N29 N 0.17482(14) 0.11893(13) 0.33944(6) 0.0339 1.0000 Uani . . .
C30 C 0.1612(2) 0.0542(2) 0.30227(10) 0.0562 1.0000 Uani . . .
C31 C 0.1559(2) 0.21701(16) 0.32583(8) 0.0414 1.0000 Uani . . .
C32 C 0.1668(2) 0.2824(2) 0.36549(10) 0.0585 1.0000 Uani . . .
C33 C 0.21219(15) 0.99472(13) 0.68285(6) 0.0223 1.0000 Uani . . .
C34 C 0.23848(15) 1.07983(13) 0.70390(6) 0.0214 1.0000 Uani . . .
O35 O 0.18221(11) 1.11859(9) 0.73792(4) 0.0283 1.0000 Uani . . .
C36 C 0.08567(18) 1.07055(16) 0.75164(8) 0.0360 1.0000 Uani . . .
O37 O 0.48396(13) 0.42283(11) 0.60596(5) 0.0354 1.0000 Uani D . .
H31 H 0.4530 1.1307 0.6455 0.0279 1.0000 Uiso R . .
H121 H 0.5188 0.6771 0.6549 0.0305 1.0000 Uiso R . .
H161 H 0.1360 0.7899 0.5648 0.0272 1.0000 Uiso R . .
H192 H -0.0643 0.7403 0.4869 0.0542 1.0000 Uiso R . .
H191 H -0.0295 0.7517 0.5376 0.0551 1.0000 Uiso R . .
H193 H 0.0307 0.8138 0.4990 0.0543 1.0000 Uiso R . .
H211 H 0.3601 0.5271 0.5437 0.0300 1.0000 Uiso R . .
H272 H 0.2472 0.1568 0.4178 0.0732 1.0000 Uiso R . .
H271 H 0.3723 0.1746 0.4067 0.0740 1.0000 Uiso R . .
H282 H 0.3068 0.0496 0.3615 0.0835 1.0000 Uiso R . .
H281 H 0.3372 0.1418 0.3317 0.0852 1.0000 Uiso R . .
H302 H 0.0870 0.0596 0.2912 0.0834 1.0000 Uiso R . .
H303 H 0.1748 -0.0130 0.3110 0.0837 1.0000 Uiso R . .
H301 H 0.2123 0.0721 0.2783 0.0841 1.0000 Uiso R . .
H311 H 0.0825 0.2212 0.3136 0.0491 1.0000 Uiso R . .
H312 H 0.2098 0.2348 0.3031 0.0495 1.0000 Uiso R . .
H321 H 0.1105 0.2644 0.3880 0.0718 1.0000 Uiso R . .
H322 H 0.1531 0.3477 0.3571 0.0708 1.0000 Uiso R . .
H331 H 0.1504 0.9612 0.6917 0.0270 1.0000 Uiso R . .
H361 H 0.0580 1.1057 0.7766 0.0538 1.0000 Uiso R . .
H362 H 0.1036 1.0060 0.7605 0.0531 1.0000 Uiso R . .
H2501 H 0.3610 0.3168 0.4379 0.0394 0.6000 Uiso R . 1
H71 H 0.1749(13) 0.8734(12) 0.6189(7) 0.0278 1.0000 Uiso D . .
H371 H 0.476(2) 0.4817(12) 0.6041(9) 0.0537 1.0000 Uiso D . .
H372 H 0.5412(17) 0.412(2) 0.6202(9) 0.0538 1.0000 Uiso D . .
C241 C 0.2174(7) 0.3829(6) 0.4480(3) 0.0461 0.4000 Uani . U 2
C251 C 0.3031(5) 0.3611(5) 0.4127(2) 0.0388 0.4000 Uani . U 2
H2401 H 0.1593 0.4129 0.4300 0.0428 0.6000 Uiso R . 1
H2511 H 0.3147 0.4166 0.3942 0.0462 0.4000 Uiso R . 2
H2502 H 0.2437 0.2752 0.4508 0.0400 0.6000 Uiso R . 1
H2411 H 0.1972 0.3256 0.4642 0.0559 0.4000 Uiso R . 2
H2512 H 0.3710 0.3465 0.4279 0.0461 0.4000 Uiso R . 2
H2402 H 0.2661 0.4537 0.4094 0.0428 0.6000 Uiso R . 1
H2412 H 0.1535 0.4095 0.4339 0.0560 0.4000 Uiso R . 2
C240 C 0.2370(5) 0.4152(3) 0.43314(15) 0.0356 0.6000 Uani . U 1
H231 H 0.2619 0.4136 0.5023 0.0490 1.0000 Uiso R . .
H232 H 0.3455 0.4797 0.4754 0.0522 1.0000 Uiso R . .

loop_
_atom_site_aniso_label
_atom_site_aniso_U_11
_atom_site_aniso_U_22
_atom_site_aniso_U_33
_atom_site_aniso_U_23
_atom_site_aniso_U_13
_atom_site_aniso_U_12
Cl1 0.0329(3) 0.0214(2) 0.0399(3) -0.00651(19) -0.0025(2) -0.00620(19)
C2 0.0238(9) 0.0165(9) 0.0272(9) -0.0008(7) -0.0065(8) 0.0002(7)
C3 0.0205(9) 0.0204(9) 0.0286(10) 0.0052(7) -0.0026(8) -0.0014(7)
C4 0.0230(9) 0.0219(9) 0.0226(9) 0.0019(7) 0.0006(7) 0.0039(7)
Cl5 0.0283(2) 0.0265(2) 0.0291(2) 0.00190(18) 0.00791(18) 0.00173(18)
C6 0.0231(9) 0.0169(8) 0.0251(9) -0.0001(7) -0.0027(7) 0.0014(7)
N7 0.0223(8) 0.0196(8) 0.0284(8) -0.0055(7) -0.0004(7) -0.0003(6)
C8 0.0251(9) 0.0184(9) 0.0216(9) 0.0006(7) 0.0055(8) -0.0024(7)
C9 0.0266(9) 0.0190(9) 0.0251(9) 0.0005(7) 0.0013(8) -0.0044(7)
C10 0.0303(10) 0.0211(9) 0.0334(11) 0.0016(8) -0.0035(9) -0.0013(8)
N11 0.0482(11) 0.0301(9) 0.0430(11) -0.0045(8) -0.0161(9) -0.0016(9)
C12 0.0257(9) 0.0238(10) 0.0281(10) 0.0017(8) -0.0007(8) -0.0020(8)
N13 0.0262(8) 0.0230(8) 0.0312(9) -0.0006(7) 0.0008(7) 0.0023(7)
C14 0.0249(9) 0.0196(9) 0.0231(9) 0.0014(7) 0.0033(8) -0.0006(7)
C15 0.0234(9) 0.0176(9) 0.0218(9) 0.0018(7) 0.0050(7) -0.0016(7)
C16 0.0260(9) 0.0179(9) 0.0241(9) 0.0010(7) 0.0049(8) 0.0029(7)
C17 0.0282(10) 0.0217(9) 0.0214(9) 0.0033(7) -0.0008(8) 0.0009(8)
O18 0.0353(8) 0.0295(7) 0.0271(7) -0.0036(6) -0.0077(6) 0.0078(6)
C19 0.0344(11) 0.0424(12) 0.0349(12) -0.0021(9) -0.0037(9) 0.0123(10)
C20 0.0358(11) 0.0191(9) 0.0216(9) -0.0017(7) 0.0023(8) 0.0002(8)
C21 0.0293(10) 0.0180(9) 0.0274(10) -0.0005(7) 0.0039(8) 0.0034(8)
O22 0.0467(9) 0.0292(8) 0.0295(7) -0.0114(6) -0.0085(7) 0.0114(7)
C23 0.0455(13) 0.0349(12) 0.0498(14) -0.0207(11) -0.0090(11) 0.0129(10)
C250 0.034(2) 0.030(2) 0.033(2) -0.0076(17) -0.0098(16) 0.0055(17)
N26 0.0283(9) 0.0429(11) 0.0333(9) -0.0138(8) -0.0058(7) 0.0026(8)
C27 0.0644(18) 0.0538(16) 0.0694(19) 0.0202(14) -0.0408(16) -0.0098(14)
C28 0.0549(17) 0.0356(14) 0.118(3) -0.0100(16) -0.0435(18) 0.0095(13)
N29 0.0329(9) 0.0305(9) 0.0382(10) 0.0010(8) -0.0049(8) -0.0048(8)
C30 0.0483(15) 0.0452(15) 0.0749(19) -0.0265(14) -0.0038(14) -0.0032(12)
C31 0.0523(14) 0.0347(12) 0.0371(12) -0.0011(10) -0.0192(11) -0.0022(11)
C32 0.0512(15) 0.0530(16) 0.0714(18) -0.0332(14) -0.0329(14) 0.0195(12)
C33 0.0208(9) 0.0200(9) 0.0262(9) 0.0001(7) 0.0002(7) -0.0021(7)
C34 0.0230(9) 0.0197(9) 0.0215(9) -0.0001(7) -0.0011(7) 0.0022(7)
O35 0.0284(7) 0.0252(7) 0.0312(7) -0.0081(6) 0.0060(6) -0.0043(6)
C36 0.0320(11) 0.0365(12) 0.0396(12) -0.0110(10) 0.0121(10) -0.0061(9)
O37 0.0319(8) 0.0295(8) 0.0450(9) -0.0043(7) -0.0045(7) 0.0087(7)
C241 0.038(3) 0.039(5) 0.062(5) -0.022(4) 0.002(4) 0.002(3)
C251 0.041(3) 0.036(3) 0.039(3) -0.006(3) -0.003(3) -0.016(3)
C240 0.054(3) 0.027(3) 0.027(2) -0.0057(17) -0.011(2) 0.010(2)

loop_
_atom_type_symbol
_atom_type_scat_dispersion_real
_atom_type_scat_dispersion_imag
_atom_type_scat_Cromer_Mann_a1
_atom_type_scat_Cromer_Mann_b1
_atom_type_scat_Cromer_Mann_a2
_atom_type_scat_Cromer_Mann_b2
_atom_type_scat_Cromer_Mann_a3
_atom_type_scat_Cromer_Mann_b3
_atom_type_scat_Cromer_Mann_a4
_atom_type_scat_Cromer_Mann_b4
_atom_type_scat_Cromer_Mann_c
_atom_type_scat_source
C 0.0181 0.0091 2.3100 20.8439 1.0200 10.2075 1.5886 0.5687 0.8650 51.6512 0.2156 'International Tables Vol C 4.2.6.8 and 6.1.1.4'
H 0.0000 0.0000 0.4930 10.5109 0.3229 26.1257 0.1402 3.1424 0.0408 57.7998 0.0030 'International Tables Vol C 4.2.6.8 and 6.1.1.4'
N 0.0311 0.0180 12.2126 0.0057 3.1322 9.8933 2.0125 28.9975 1.1663 0.5826 -11.5290 'International Tables Vol C 4.2.6.8 and 6.1.1.4'
O 0.0492 0.0322 3.0485 13.2771 2.2868 5.7011 1.5463 0.3239 0.8670 32.9089 0.2508 'International Tables Vol C 4.2.6.8 and 6.1.1.4'
Cl 0.3639 0.7018 11.4604 0.0104 7.1964 1.1662 6.2556 18.5194 1.6455 47.7784 -9.5574 'International Tables Vol C 4.2.6.8 and 6.1.1.4'

loop_
_geom_angle_atom_site_label_1
_geom_angle_atom_site_label_2
_geom_angle_atom_site_label_3
_geom_angle
_geom_angle_publ_flag
Cl1 C2 C3 119.91(15) yes
Cl1 C2 C34 119.01(14) yes
C3 C2 C34 121.09(17) yes
C2 C3 C4 119.98(17) yes
C2 C3 H31 121.4 no
C4 C3 H31 118.6 no
C3 C4 Cl5 118.71(14) yes
C3 C4 C6 120.01(17) yes
Cl5 C4 C6 121.26(14) yes
C4 C6 N7 121.98(17) yes
C4 C6 C33 119.22(17) yes
N7 C6 C33 118.70(16) yes
C6 N7 C8 125.65(16) yes
C6 N7 H71 115.8(10) no
C8 N7 H71 118.1(10) no
N7 C8 C9 123.91(17) yes
N7 C8 C15 119.24(17) yes
C9 C8 C15 116.85(16) yes
C8 C9 C10 124.67(17) yes
C8 C9 C12 119.76(17) yes
C10 C9 C12 115.48(17) yes
C9 C10 N11 174.1(2) yes
C9 C12 N13 124.66(18) yes
C9 C12 H121 118.1 no
N13 C12 H121 117.3 no
C12 N13 C14 116.70(16) yes
N13 C14 C15 123.98(17) yes
N13 C14 C21 116.88(17) yes
C15 C14 C21 119.10(17) yes
C8 C15 C14 118.03(17) yes
C8 C15 C16 122.86(16) yes
C14 C15 C16 119.11(17) yes
C15 C16 C17 120.81(17) yes
C15 C16 H161 119.2 no
C17 C16 H161 119.9 no
C16 C17 O18 125.72(17) yes
C16 C17 C20 119.72(18) yes
O18 C17 C20 114.56(16) yes
C17 O18 C19 116.98(16) yes
O18 C19 H192 106.1 no
O18 C19 H191 108.2 no
H192 C19 H191 109.7 no
O18 C19 H193 110.1 no
H192 C19 H193 110.3 no
H191 C19 H193 112.2 no
C17 C20 C21 119.97(17) yes
C17 C20 O22 114.84(17) yes
C21 C20 O22 125.19(18) yes
C14 C21 C20 121.23(18) yes
C14 C21 H211 119.1 no
C20 C21 H211 119.7 no
C20 O22 C23 116.82(16) yes
O22 C23 C240 107.7(3) yes
O22 C23 H231 104.8 no
C240 C23 H231 114.6 no
O22 C23 H232 110.2 no
C240 C23 H232 108.1 no
H231 C23 H232 111.3 no
N26 C250 H2501 108.5 no
N26 C250 H2502 110.0 no
H2501 C250 H2502 108.2 no
N26 C250 C240 113.7(3) yes
H2501 C250 C240 109.5 no
H2502 C250 C240 106.7 no
C250 N26 C27 98.9(2) yes
C250 N26 C32 113.8(2) yes
C27 N26 C32 110.0(2) yes
N26 C27 C28 110.8(2) yes
N26 C27 H272 107.9 no
C28 C27 H272 110.0 no
N26 C27 H271 107.6 no
C28 C27 H271 110.7 no
H272 C27 H271 109.7 no
C27 C28 N29 109.1(2) yes
C27 C28 H282 111.1 no
N29 C28 H282 109.8 no
C27 C28 H281 107.1 no
N29 C28 H281 109.8 no
H282 C28 H281 109.8 no
C28 N29 C30 109.7(2) yes
C28 N29 C31 106.19(19) yes
C30 N29 C31 110.49(19) yes
N29 C30 H302 109.0 no
N29 C30 H303 111.4 no
H302 C30 H303 109.0 no
N29 C30 H301 109.5 no
H302 C30 H301 108.9 no
H303 C30 H301 109.1 no
N29 C31 C32 109.3(2) yes
N29 C31 H311 108.2 no
C32 C31 H311 110.2 no
N29 C31 H312 109.1 no
C32 C31 H312 109.9 no
H311 C31 H312 110.1 no
C31 C32 N26 110.6(2) yes
C31 C32 H321 109.0 no
N26 C32 H321 110.1 no
C31 C32 H322 110.3 no
N26 C32 H322 109.6 no
H321 C32 H322 107.1 no
C6 C33 C34 121.08(17) yes
C6 C33 H331 119.7 no
C34 C33 H331 119.3 no
C2 C34 C33 118.62(17) yes
C2 C34 O35 116.46(16) yes
C33 C34 O35 124.91(17) yes
C34 O35 C36 117.38(15) yes
O35 C36 H363 108.8 no
O35 C36 H361 106.5 no
H363 C36 H361 110.5 no
O35 C36 H362 109.2 no
H363 C36 H362 111.9 no
H361 C36 H362 109.7 no
H371 O37 H372 108(3) no
C23 C241 C251 104.7(6) yes
C23 C241 H2411 111.6 no
C251 C241 H2411 111.4 no
C23 C241 H2412 110.5 no
C251 C241 H2412 109.3 no
H2411 C241 H2412 109.2 no
C241 C251 N26 113.0(5) yes
C241 C251 H2511 110.2 no
N26 C251 H2511 110.4 no
C241 C251 H2512 107.6 no
N26 C251 H2512 107.1 no
H2511 C251 H2512 108.2 no
C23 C240 C250 108.3(3) yes
C23 C240 H2402 110.4 no
C250 C240 H2402 108.3 no
C23 C240 H2401 111.5 no
C250 C240 H2401 109.9 no
H2402 C240 H2401 108.3 no

loop_
_geom_bond_atom_site_label_1
_geom_bond_atom_site_label_2
_geom_bond_distance
_geom_bond_publ_flag
Cl1 C2 1.7345(18) yes
C2 C3 1.377(3) yes
C2 C34 1.392(3) yes
C3 C4 1.387(3) yes
C3 H31 0.932 no
C4 Cl5 1.7358(18) yes
C4 C6 1.396(3) yes
C6 N7 1.412(2) yes
C6 C33 1.391(3) yes
N7 C8 1.370(2) yes
N7 H71 0.853(15) no
C8 C9 1.400(3) yes
C8 C15 1.434(3) yes
C9 C10 1.433(3) yes
C9 C12 1.414(3) yes
C10 N11 1.147(3) yes
C12 N13 1.312(3) yes
C12 H121 0.960 no
N13 C14 1.369(3) yes
C14 C15 1.416(3) yes
C14 C21 1.412(3) yes
C15 C16 1.415(3) yes
C16 C17 1.371(3) yes
C16 H161 0.921 no
C17 O18 1.356(2) yes
C17 C20 1.432(3) yes
O18 C19 1.428(3) yes
C19 H192 0.969 no
C19 H191 0.988 no
C19 H193 0.981 no
C20 C21 1.358(3) yes
C20 O22 1.358(2) yes
C21 H211 0.926 no
O22 C23 1.422(3) yes
C23 C240 1.526(5) yes
C23 H231 0.960 no
C23 H232 0.985 no
H363 C36 0.977 no
C250 N26 1.473(4) yes
C250 H2501 0.988 no
C250 H2502 0.993 no
C250 C240 1.508(6) yes
N26 C27 1.427(3) yes
N26 C32 1.457(3) yes
C27 C28 1.499(4) yes
C27 H272 0.974 no
C27 H271 0.979 no
C28 N29 1.462(3) yes
C28 H282 0.966 no
C28 H281 1.011 no
N29 C30 1.454(3) yes
N29 C31 1.450(3) yes
C30 H302 0.977 no
C30 H303 0.988 no
C30 H301 0.994 no
C31 C32 1.514(3) yes
C31 H311 0.979 no
C31 H312 0.988 no
C32 H321 1.004 no
C32 H322 0.962 no
C33 C34 1.388(3) yes
C33 H331 0.933 no
C34 O35 1.354(2) yes
O35 C36 1.428(2) yes
C36 H361 0.964 no
C36 H362 0.967 no
O37 H371 0.830(17) no
O37 H372 0.840(17) no
C241 C251 1.533(11) yes
C241 H2411 0.973 no
C241 H2412 0.968 no
C251 H2511 0.967 no
C251 H2512 0.977 no
H2401 C240 0.962 no
H2402 C240 0.967 no

loop_
_geom_hbond_atom_site_label_D
_geom_hbond_atom_site_label_H
_geom_hbond_atom_site_label_A
_geom_hbond_site_symmetry_A
_geom_hbond_angle_DHA
_geom_hbond_distance_DH
_geom_hbond_distance_HA
_geom_hbond_distance_DA
_geom_hbond_publ_flag
N7 H71 O37 3_555 158.6(15) 0.853 2.113 2.924(4) yes
O37 H371 N13 . 169(3) 0.830 2.106 2.926(4) yes
O37 H372 N29 4_556 175(3) 0.840 2.095 2.933(4) yes
